data_2207778
loop_
_publ_author_name
'M. Enriqueta D\'iaz de Vivar'
'Sergio Baggio'
'Mar\'ia Teresa Garland '
'Ricardo Baggio'

_publ_section_title
;Di-\m-sulfato-\k^3^<i>O</i>,<i>O</i>':<i>O</i>'';\k^3^<i>O</i>,<i>O</i>':<i>O</i>''-bis{aqua[2,4,6-tris(2-pyridyl)-1,3,5-triazine-\k^3^<i>N</i>^1^,<i>N</i>^2^,<i>N</i>^6^]manganese(II)}
 tetrahydrate
;
_journal_coeditor_code HB6305
_journal_issue 1
_journal_name_full 'Acta Crystallographica Section E'
_journal_page_first m141
_journal_page_last m143
_journal_paper_doi 10.1107/S1600536805041528
_journal_volume 62
_journal_year 2006
_chemical_formula_iupac '[Mn2 (S O4)2 (C16 H12 N6)2 (H2 O)2], 4H2 O1'
_chemical_formula_moiety 'C36 H28 Mn2 N12 O10 S2, 4H2 O'
_chemical_formula_sum 'C36 H36 Mn2 N12 O14 S2'
_chemical_formula_weight 1034.77
_chemical_name_systematic
;
Di-\m-sulfato-\k^3^O,O':O'';\k^3^O,O':O''-bis{aqua[2,4,6-tris(2-pyridyl)-
1,3,5-triazine-\k^3^N^1^,N^2^,N^6^]manganese(II)} tetrahydrate
;
_space_group_IT_number 2
_symmetry_cell_setting triclinic
_symmetry_space_group_name_Hall '-P 1'
_symmetry_space_group_name_H-M 'P -1'
_atom_sites_solution_hydrogens geom
_atom_sites_solution_primary direct
_atom_sites_solution_secondary difmap
_audit_creation_method SHELXL-97
_cell_angle_alpha 103.566(3)
_cell_angle_beta 97.981(3)
_cell_angle_gamma 110.409(3)
_cell_formula_units_Z 1
_cell_length_a 8.8737(16)
_cell_length_b 10.5634(19)
_cell_length_c 12.587(2)
_cell_measurement_reflns_used 1017
_cell_measurement_temperature 291(2)
_cell_measurement_theta_max 43.905
_cell_measurement_theta_min 5.048
_cell_volume 1042.9(3)
_computing_cell_refinement 'SAINT-NT (Bruker, 2000)'
_computing_data_collection 'SMART-NT (Bruker, 2001)'
_computing_data_reduction SAINT-NT
_computing_molecular_graphics 'XP in SHELXTL/PC (Sheldrick, 1994)'
_computing_publication_material SHELXL97
_computing_structure_refinement 'SHELXL97 (Sheldrick, 1997)'
_computing_structure_solution 'SHELXS97 (Sheldrick, 1997)'
_diffrn_ambient_temperature 291(2)
_diffrn_measured_fraction_theta_full 0.988
_diffrn_measured_fraction_theta_max 0.988
_diffrn_measurement_device_type 'Bruker SMART CCD'
_diffrn_measurement_method '\f and \w'
_diffrn_radiation_monochromator graphite
_diffrn_radiation_source 'fine-focus sealed tube'
_diffrn_radiation_type MoK\a
_diffrn_radiation_wavelength 0.71073
_diffrn_reflns_av_R_equivalents 0.058
_diffrn_reflns_av_sigmaI/netI 0.076
_diffrn_reflns_limit_h_max 10
_diffrn_reflns_limit_h_min -10
_diffrn_reflns_limit_k_max 12
_diffrn_reflns_limit_k_min -13
_diffrn_reflns_limit_l_max 15
_diffrn_reflns_limit_l_min -16
_diffrn_reflns_number 8696
_diffrn_reflns_theta_full 26.00
_diffrn_reflns_theta_max 26.00
_diffrn_reflns_theta_min 1.72
_diffrn_standards_decay_% 0
_diffrn_standards_number 0
_exptl_absorpt_coefficient_mu 0.789
_exptl_absorpt_correction_T_max 0.898
_exptl_absorpt_correction_T_min 0.846
_exptl_absorpt_correction_type multi-scan
_exptl_absorpt_process_details '(SADABS; Sheldrick, 2001)'
_exptl_crystal_colour colorless
_exptl_crystal_density_diffrn 1.648
_exptl_crystal_density_method 'not measured'
_exptl_crystal_description prism
_exptl_crystal_F_000 530
_exptl_crystal_size_max 0.22
_exptl_crystal_size_mid 0.16
_exptl_crystal_size_min 0.14
_refine_diff_density_max 0.463
_refine_diff_density_min -0.385
_refine_ls_extinction_method none
_refine_ls_goodness_of_fit_ref 1.047
_refine_ls_hydrogen_treatment mixed
_refine_ls_matrix_type full
_refine_ls_number_parameters 319
_refine_ls_number_reflns 4041
_refine_ls_number_restraints 13
_refine_ls_restrained_S_all 1.045
_refine_ls_R_factor_all 0.1056
_refine_ls_R_factor_gt 0.0661
_refine_ls_shift/su_max 0.026
_refine_ls_shift/su_mean 0.005
_refine_ls_structure_factor_coef Fsqd
_refine_ls_weighting_details 'calc w=1/[\s^2^(Fo^2^)+(0.013P)^2^+2.08P] where P=(Fo^2^+2Fc^2^)/3'
_refine_ls_weighting_scheme calc
_refine_ls_wR_factor_gt 0.0989
_refine_ls_wR_factor_ref 0.1093
_reflns_number_gt 2775
_reflns_number_total 4041
_reflns_threshold_expression I>2\s(I)
_cod_data_source_file hb6305.cif
_cod_data_source_block I
_cod_database_code 2207778
_cod_database_fobs_code 2207778

loop_
_symmetry_equiv_pos_as_xyz
'x, y, z'
'-x, -y, -z'

loop_
_atom_site_label
_atom_site_fract_x
_atom_site_fract_y
_atom_site_fract_z
_atom_site_U_iso_or_equiv
_atom_site_adp_type
_atom_site_calc_flag
_atom_site_refinement_flags
_atom_site_occupancy
_atom_site_type_symbol
Mn 0.08793(9) -0.00477(7) 0.18395(6) 0.0322(2) Uani d . 1 Mn
S -0.00324(15) -0.20172(12) -0.03890(10) 0.0339(3) Uani d . 1 S
O1 0.1636(4) -0.0991(4) 0.0266(3) 0.0535(9) Uani d . 1 O
O2 -0.1108(4) -0.1846(3) 0.0360(3) 0.0476(8) Uani d . 1 O
O3 -0.0078(5) -0.3444(3) -0.0699(3) 0.0562(9) Uani d . 1 O
O4 -0.0533(4) -0.1707(3) -0.1423(3) 0.0479(8) Uani d . 1 O
N1 0.3790(5) 0.1289(4) 0.2420(3) 0.0366(10) Uani d . 1 N
N2 0.1627(4) 0.1351(4) 0.3642(3) 0.0296(9) Uani d . 1 N
N3 -0.1453(5) -0.0318(4) 0.2632(3) 0.0324(9) Uani d . 1 N
N4 0.3713(5) 0.3076(4) 0.5194(3) 0.0379(10) Uani d . 1 N
N5 0.0920(5) 0.2204(4) 0.5326(3) 0.0336(9) Uani d . 1 N
N6 0.1878(5) 0.3821(4) 0.7507(3) 0.0408(10) Uani d . 1 N
C1 0.4866(7) 0.1244(5) 0.1782(5) 0.0491(14) Uani d . 1 C
H1A 0.4457 0.0650 0.1043 0.059 Uiso calc R 1 H
C2 0.6538(7) 0.2024(6) 0.2159(5) 0.0532(15) Uani d . 1 C
H2A 0.7237 0.1951 0.1682 0.064 Uiso calc R 1 H
C3 0.7176(6) 0.2916(6) 0.3245(5) 0.0517(14) Uani d . 1 C
H3A 0.8309 0.3448 0.3518 0.062 Uiso calc R 1 H
C4 0.6106(6) 0.3005(5) 0.3918(5) 0.0473(14) Uani d . 1 C
H4A 0.6495 0.3602 0.4657 0.057 Uiso calc R 1 H
C5 0.4436(6) 0.2185(5) 0.3474(4) 0.0321(11) Uani d . 1 C
C6 0.3202(5) 0.2225(5) 0.4149(4) 0.0303(11) Uani d . 1 C
C7 0.2523(6) 0.3022(5) 0.5748(4) 0.0352(11) Uani d . 1 C
C8 0.0548(5) 0.1394(4) 0.4272(4) 0.0290(10) Uani d . 1 C
C9 -0.1206(5) 0.0439(4) 0.3712(4) 0.0284(10) Uani d . 1 C
C10 -0.2459(6) 0.0329(5) 0.4254(4) 0.0391(12) Uani d . 1 C
H10A -0.2234 0.0862 0.5002 0.047 Uiso calc R 1 H
C11 -0.4039(6) -0.0570(5) 0.3684(4) 0.0436(13) Uani d . 1 C
H11A -0.4906 -0.0664 0.4038 0.052 Uiso calc R 1 H
C12 -0.4331(6) -0.1339(5) 0.2575(4) 0.0434(13) Uani d . 1 C
H12A -0.5399 -0.1953 0.2162 0.052 Uiso calc R 1 H
C13 -0.2998(6) -0.1174(5) 0.2089(4) 0.0403(12) Uani d . 1 C
H13A -0.3199 -0.1695 0.1340 0.048 Uiso calc R 1 H
C14 0.3072(6) 0.3939(5) 0.6944(4) 0.0334(11) Uani d . 1 C
C15 0.4708(6) 0.4828(5) 0.7432(4) 0.0444(13) Uani d . 1 C
H15A 0.5505 0.4872 0.7018 0.053 Uiso calc R 1 H
C16 0.5140(6) 0.5636(5) 0.8519(4) 0.0469(14) Uani d . 1 C
H16A 0.6237 0.6248 0.8861 0.056 Uiso calc R 1 H
C17 0.3942(6) 0.5542(5) 0.9109(4) 0.0477(14) Uani d . 1 C
H17A 0.4207 0.6088 0.9858 0.057 Uiso calc R 1 H
C18 0.2355(7) 0.4629(5) 0.8576(4) 0.0485(14) Uani d . 1 C
H18A 0.1551 0.4567 0.8985 0.058 Uiso calc R 1 H
O1W 0.1254(4) -0.1645(3) 0.2654(3) 0.0420(9) Uani d D 1 O
H1WA 0.038(4) -0.214(3) 0.279(4) 0.050 Uiso d D 1 H
H1WB 0.167(5) -0.214(3) 0.228(4) 0.050 Uiso d D 1 H
O2W 0.8636(6) 0.5572(6) 0.6678(4) 0.118(2) Uani d D 1 O
H2WA 0.894(4) 0.539(3) 0.7259(18) 0.141 Uiso d D 1 H
H2WB 0.867(4) 0.639(2) 0.6819(19) 0.141 Uiso d D 1 H
O3W 0.1945(4) 0.6358(3) 0.1152(3) 0.0495(10) Uani d D 1 O
H3WA 0.169(6) 0.550(2) 0.106(3) 0.059 Uiso d D 1 H
H3WB 0.146(6) 0.651(4) 0.061(3) 0.059 Uiso d D 1 H

loop_
_atom_site_aniso_label
_atom_site_aniso_U_11
_atom_site_aniso_U_22
_atom_site_aniso_U_33
_atom_site_aniso_U_12
_atom_site_aniso_U_13
_atom_site_aniso_U_23
Mn 0.0397(5) 0.0299(4) 0.0298(4) 0.0133(3) 0.0158(3) 0.0104(3)
S 0.0452(7) 0.0296(6) 0.0301(6) 0.0160(6) 0.0142(5) 0.0097(5)
O1 0.0465(14) 0.0568(19) 0.0414(17) 0.0125(14) 0.0139(12) -0.0028(15)
O2 0.0507(16) 0.049(2) 0.0371(16) 0.0159(14) 0.0191(12) 0.0038(12)
O3 0.092(3) 0.0351(14) 0.049(2) 0.0347(17) 0.0171(19) 0.0102(13)
O4 0.078(2) 0.0403(19) 0.0322(12) 0.0298(18) 0.0150(14) 0.0120(13)
N1 0.042(2) 0.035(2) 0.043(2) 0.017(2) 0.024(2) 0.019(2)
N2 0.033(2) 0.030(2) 0.029(2) 0.0144(18) 0.0133(18) 0.0084(17)
N3 0.034(2) 0.028(2) 0.032(2) 0.0109(18) 0.0108(18) 0.0062(18)
N4 0.036(2) 0.039(2) 0.038(2) 0.012(2) 0.015(2) 0.013(2)
N5 0.036(2) 0.034(2) 0.027(2) 0.0108(19) 0.0111(18) 0.0067(18)
N6 0.040(3) 0.036(2) 0.040(3) 0.007(2) 0.017(2) 0.011(2)
C1 0.056(4) 0.049(3) 0.055(3) 0.026(3) 0.030(3) 0.020(3)
C2 0.053(4) 0.060(4) 0.070(4) 0.028(3) 0.043(3) 0.035(3)
C3 0.034(3) 0.048(3) 0.072(4) 0.011(3) 0.015(3) 0.024(3)
C4 0.037(3) 0.052(3) 0.059(4) 0.016(3) 0.021(3) 0.026(3)
C5 0.038(3) 0.028(3) 0.039(3) 0.017(2) 0.018(2) 0.015(2)
C6 0.029(3) 0.028(3) 0.037(3) 0.010(2) 0.012(2) 0.015(2)
C7 0.035(3) 0.031(3) 0.043(3) 0.011(2) 0.013(2) 0.018(2)
C8 0.036(3) 0.029(3) 0.032(3) 0.016(2) 0.016(2) 0.018(2)
C9 0.028(3) 0.026(2) 0.030(3) 0.009(2) 0.009(2) 0.009(2)
C10 0.038(3) 0.041(3) 0.037(3) 0.011(2) 0.016(2) 0.013(2)
C11 0.038(3) 0.042(3) 0.054(3) 0.015(3) 0.025(3) 0.015(3)
C12 0.025(3) 0.037(3) 0.053(3) 0.002(2) 0.005(2) 0.006(3)
C13 0.039(3) 0.043(3) 0.035(3) 0.014(3) 0.009(2) 0.006(2)
C14 0.038(3) 0.028(3) 0.036(3) 0.012(2) 0.010(2) 0.012(2)
C15 0.037(3) 0.042(3) 0.051(3) 0.012(3) 0.010(3) 0.015(3)
C16 0.042(3) 0.038(3) 0.039(3) 0.002(3) -0.003(3) -0.001(2)
C17 0.051(4) 0.039(3) 0.038(3) 0.008(3) 0.006(3) 0.004(3)
C18 0.059(4) 0.043(3) 0.039(3) 0.014(3) 0.024(3) 0.006(3)
O1W 0.045(2) 0.041(2) 0.046(2) 0.0166(17) 0.0223(17) 0.0154(17)
O2W 0.085(4) 0.158(5) 0.052(3) -0.001(4) 0.011(3) 0.008(3)
O3W 0.052(2) 0.039(2) 0.052(2) 0.0203(19) 0.0018(19) 0.0078(18)

loop_
_atom_type_symbol
_atom_type_description
_atom_type_scat_dispersion_real
_atom_type_scat_dispersion_imag
_atom_type_scat_source
C C 0.0033 0.0016 'International Tables Vol C Tables 4.2.6.8 and 6.1.1.4'
H H 0.0000 0.0000 'International Tables Vol C Tables 4.2.6.8 and 6.1.1.4'
N N 0.0061 0.0033 'International Tables Vol C Tables 4.2.6.8 and 6.1.1.4'
O O 0.0106 0.0060 'International Tables Vol C Tables 4.2.6.8 and 6.1.1.4'
S S 0.1246 0.1234 'International Tables Vol C Tables 4.2.6.8 and 6.1.1.4'
Mn Mn 0.3368 0.7283 'International Tables Vol C Tables 4.2.6.8 and 6.1.1.4'

loop_
_geom_angle_atom_site_label_1
_geom_angle_atom_site_label_2
_geom_angle_atom_site_label_3
_geom_angle_site_symmetry_1
_geom_angle_site_symmetry_3
_geom_angle
_geom_angle_publ_flag
O4 Mn O1W 2 . 167.75(12) n
O4 Mn N1 2 . 90.03(13) n
O4 Mn N2 2 . 85.09(12) n
O4 Mn N3 2 . 86.45(13) n
O4 Mn O1 2 . 99.97(13) n
O4 Mn O2 2 . 98.15(13) n
O1W Mn N1 . . 88.63(12) n
O1W Mn N2 . . 83.06(12) n
O1W Mn N3 . . 86.35(12) n
O1W Mn O1 . . 91.80(13) n
O1W Mn O2 . . 90.55(12) n
O2 Mn O1 . . 60.49(11) n
O1 Mn N1 . . 80.35(12) n
N1 Mn N2 . . 69.08(13) n
N2 Mn N3 . . 68.52(13) n
N3 Mn O2 . . 81.38(12) n
N2 Mn O2 . . 149.52(12) ?
N2 Mn O1 . . 149.06(13) ?
O2 Mn N1 . . 140.79(12) ?
O1 Mn N3 . . 141.83(12) ?
N1 Mn N3 . . 137.59(13) ?
O3 S O2 . . 112.2(2) ?
O3 S O4 . . 108.09(19) ?
O2 S O4 . . 110.3(2) ?
O3 S O1 . . 110.4(2) ?
O2 S O1 . . 104.37(19) ?
O4 S O1 . . 111.5(2) ?
O3 S Mn . . 127.87(15) ?
O2 S Mn . . 52.15(13) ?
O4 S Mn . . 124.04(14) ?
O1 S Mn . . 52.25(13) ?
S O1 Mn . . 97.30(16) ?
S O2 Mn . . 97.79(17) ?
S O4 Mn . 2 136.16(19) ?
C1 N1 C5 . . 116.0(4) ?
C1 N1 Mn . . 125.6(3) ?
C5 N1 Mn . . 118.4(3) ?
C8 N2 C6 . . 115.0(4) ?
C8 N2 Mn . . 123.2(3) ?
C6 N2 Mn . . 121.8(3) ?
C13 N3 C9 . . 116.8(4) ?
C13 N3 Mn . . 124.6(3) ?
C9 N3 Mn . . 118.6(3) ?
C6 N4 C7 . . 115.1(4) ?
C8 N5 C7 . . 114.4(4) ?
C18 N6 C14 . . 116.1(4) ?
N1 C1 C2 . . 123.5(5) ?
N1 C1 H1A . . 118.2 ?
C2 C1 H1A . . 118.2 ?
C1 C2 C3 . . 119.5(5) ?
C1 C2 H2A . . 120.2 ?
C3 C2 H2A . . 120.3 ?
C4 C3 C2 . . 118.6(5) ?
C4 C3 H3A . . 120.7 ?
C2 C3 H3A . . 120.7 ?
C3 C4 C5 . . 118.4(5) ?
C3 C4 H4A . . 120.8 ?
C5 C4 H4A . . 120.8 ?
N1 C5 C4 . . 124.0(4) ?
N1 C5 C6 . . 114.5(4) ?
C4 C5 C6 . . 121.5(4) ?
N4 C6 N2 . . 124.7(4) ?
N4 C6 C5 . . 119.1(4) ?
N2 C6 C5 . . 116.2(4) ?
N5 C7 N4 . . 125.4(4) ?
N5 C7 C14 . . 118.4(4) ?
N4 C7 C14 . . 116.2(4) ?
N5 C8 N2 . . 125.5(4) ?
N5 C8 C9 . . 119.2(4) ?
N2 C8 C9 . . 115.3(4) ?
N3 C9 C10 . . 123.0(4) ?
N3 C9 C8 . . 114.4(4) ?
C10 C9 C8 . . 122.6(4) ?
C11 C10 C9 . . 119.2(4) ?
C11 C10 H10A . . 120.4 ?
C9 C10 H10A . . 120.4 ?
C10 C11 C12 . . 119.0(4) ?
C10 C11 H11A . . 120.5 ?
C12 C11 H11A . . 120.5 ?
C11 C12 C13 . . 118.3(5) ?
C11 C12 H12A . . 120.8 ?
C13 C12 H12A . . 120.8 ?
N3 C13 C12 . . 123.6(4) ?
N3 C13 H13A . . 118.2 ?
C12 C13 H13A . . 118.2 ?
N6 C14 C15 . . 122.8(5) ?
N6 C14 C7 . . 115.6(4) ?
C15 C14 C7 . . 121.6(4) ?
C16 C15 C14 . . 119.2(5) ?
C16 C15 H15A . . 120.4 ?
C14 C15 H15A . . 120.4 ?
C15 C16 C17 . . 119.1(5) ?
C15 C16 H16A . . 120.4 ?
C17 C16 H16A . . 120.4 ?
C18 C17 C16 . . 118.4(5) ?
C18 C17 H17A . . 120.8 ?
C16 C17 H17A . . 120.8 ?
N6 C18 C17 . . 124.3(5) ?
N6 C18 H18A . . 117.8 ?
C17 C18 H18A . . 117.8 ?
Mn O1W H1WA . . 112(3) ?
Mn O1W H1WB . . 112(3) ?
H1WA O1W H1WB . . 112.(4) ?
H2WA O2W H2WB . . 112.(5) ?
H3WA O3W H3WB . . 112.(4) ?

loop_
_geom_bond_atom_site_label_1
_geom_bond_atom_site_label_2
_geom_bond_site_symmetry_2
_geom_bond_distance
_geom_bond_publ_flag
Mn O4 2 2.148(3) y
Mn N2 . 2.257(3) y
Mn O1W . 2.262(3) y
Mn O2 . 2.297(3) y
Mn O1 . 2.298(3) y
Mn N1 . 2.376(4) y
Mn N3 . 2.378(4) y
S O3 . 1.450(3) y
S O2 . 1.457(3) y
S O4 . 1.463(3) y
S O1 . 1.473(3) y
O4 Mn 2 2.148(3) ?
N1 C1 . 1.336(6) ?
N1 C5 . 1.343(6) ?
N2 C8 . 1.331(5) ?
N2 C6 . 1.338(5) ?
N3 C13 . 1.323(5) ?
N3 C9 . 1.350(5) ?
N4 C6 . 1.320(5) ?
N4 C7 . 1.336(5) ?
N5 C8 . 1.323(5) ?
N5 C7 . 1.330(5) ?
N6 C18 . 1.330(6) ?
N6 C14 . 1.341(5) ?
C1 C2 . 1.369(7) ?
C1 H1A . 0.9300 ?
C2 C3 . 1.373(7) ?
C2 H2A . 0.9300 ?
C3 C4 . 1.370(7) ?
C3 H3A . 0.9300 ?
C4 C5 . 1.381(6) ?
C4 H4A . 0.9300 ?
C5 C6 . 1.481(6) ?
C7 C14 . 1.491(6) ?
C8 C9 . 1.485(6) ?
C9 C10 . 1.368(6) ?
C10 C11 . 1.362(6) ?
C10 H10A . 0.9300 ?
C11 C12 . 1.377(6) ?
C11 H11A . 0.9300 ?
C12 C13 . 1.382(6) ?
C12 H12A . 0.9300 ?
C13 H13A . 0.9300 ?
C14 C15 . 1.377(6) ?
C15 C16 . 1.351(6) ?
C15 H15A . 0.9300 ?
C16 C17 . 1.369(7) ?
C16 H16A . 0.9300 ?
C17 C18 . 1.360(7) ?
C17 H17A . 0.9300 ?
C18 H18A . 0.9300 ?
O1W H1WA . 0.83(4) ?
O1W H1WB . 0.83(4) ?
O2W H2WA . 0.83(4) ?
O2W H2WB . 0.83(4) ?
O3W H3WA . 0.83(4) ?
O3W H3WB . 0.83(4) ?

loop_
_geom_hbond_atom_site_label_D
_geom_hbond_atom_site_label_H
_geom_hbond_atom_site_label_A
_geom_hbond_site_symmetry_A
_geom_hbond_distance_DH
_geom_hbond_distance_HA
_geom_hbond_distance_DA
_geom_hbond_angle_DHA
O3W H3WA O3 2 0.83(4) 2.04(3) 2.811(5) 155(4)
O3W H3WB O3 1_565 0.83(4) 2.01(2) 2.833(5) 169(4)
O2W H2WB O4 1_666 0.83(4) 2.43(2) 3.052(6) 132(4)
O2W H2WA O3 1_666 0.83(4) 2.46(2) 3.130(5) 139(4)
O1W H1WA N6 2_556 0.83(4) 2.08(2) 2.867(5) 158(4)
O1W H1WB O3W 1_545 0.83(4) 1.98(2) 2.785(5) 162(4)
